data_7235175
loop_
_publ_author_name
'Sheng Zhang'
'Haipeng Wu'
'Lin Sun'
'Hongshan Ke'
'Sanping Chen'
'Bing Yin'
'Qing Wei'
'Desuo Yang'
'Shengli Gao'

_publ_section_title
;
 Ligand field fine-tuning on the modulation of the magnetic properties and
 relaxation dynamics of dysprosium(iii) single-ion magnets (SIMs):
 synthesis, structure, magnetism and ab initio calculations
;
_journal_name_full 'Journal of Materials Chemistry C'
_journal_page_first 1369
_journal_page_last 1382
_journal_paper_doi 10.1039/C6TC05188J
_journal_volume 5
_journal_year 2017
_chemical_formula_moiety 'C43 H32 Dy F9 N2 O6'
_chemical_formula_sum 'C43 H32 Dy F9 N2 O6'
_chemical_formula_weight 1006.21
_space_group_crystal_system triclinic
_space_group_IT_number 2
_space_group_name_Hall '-P 1'
_space_group_name_H-M_alt 'P -1'
_atom_sites_solution_hydrogens geom
_cell_angle_alpha 87.902(5)
_cell_angle_beta 74.279(5)
_cell_angle_gamma 71.393(4)
_cell_formula_units_Z 4
_cell_length_a 12.429(3)
_cell_length_b 17.651(4)
_cell_length_c 21.655(5)
_cell_measurement_reflns_used 21152
_cell_measurement_temperature 293(2)
_cell_measurement_theta_max 25.000
_cell_measurement_theta_min 0.978
_cell_volume 4327.5(18)
_computing_molecular_graphics 'Olex2 (Dolomanov et al., 2009)'
_computing_publication_material 'Olex2 (Dolomanov et al., 2009)'
_computing_structure_refinement 'ShelXL (Sheldrick, 2015)'
_diffrn_ambient_temperature 293(2)
_diffrn_detector_area_resol_mean 16.0971
_diffrn_measured_fraction_theta_full 0.962
_diffrn_measured_fraction_theta_max 0.988
_diffrn_measurement_device_type 'Xcalibur, Eos, Gemini'
_diffrn_measurement_method '\w scans'
_diffrn_radiation_type MoK\a
_diffrn_radiation_wavelength 0.71073
_diffrn_reflns_av_R_equivalents 0.1255
_diffrn_reflns_av_unetI/netI 0.2946
_diffrn_reflns_Laue_measured_fraction_full 0.962
_diffrn_reflns_Laue_measured_fraction_max 0.988
_diffrn_reflns_limit_h_max 14
_diffrn_reflns_limit_h_min -13
_diffrn_reflns_limit_k_max 20
_diffrn_reflns_limit_k_min -20
_diffrn_reflns_limit_l_max 19
_diffrn_reflns_limit_l_min -25
_diffrn_reflns_number 21152
_diffrn_reflns_point_group_measured_fraction_full 0.962
_diffrn_reflns_point_group_measured_fraction_max 0.988
_diffrn_reflns_theta_full 25.242
_diffrn_reflns_theta_max 25.000
_diffrn_reflns_theta_min 0.978
_exptl_absorpt_coefficient_mu 1.813
_exptl_absorpt_correction_T_max 0.696
_exptl_absorpt_correction_T_min 0.526
_exptl_absorpt_correction_type multi-scan
_exptl_crystal_colour red
_exptl_crystal_density_diffrn 1.544
_exptl_crystal_density_method 'not measured'
_exptl_crystal_description block
_exptl_crystal_F_000 1996
_exptl_crystal_size_max 0.4
_exptl_crystal_size_mid 0.3
_exptl_crystal_size_min 0.2
_refine_diff_density_max 1.095
_refine_diff_density_min -1.066
_refine_diff_density_rms 0.277
_refine_ls_extinction_coef .
_refine_ls_extinction_method none
_refine_ls_goodness_of_fit_ref 1.099
_refine_ls_hydrogen_treatment constr
_refine_ls_matrix_type full
_refine_ls_number_parameters 1093
_refine_ls_number_reflns 15050
_refine_ls_number_restraints 4
_refine_ls_restrained_S_all 1.099
_refine_ls_R_factor_all 0.1032
_refine_ls_R_factor_gt 0.1225
_refine_ls_shift/su_max 0.000
_refine_ls_shift/su_mean 0.000
_refine_ls_structure_factor_coef Fsqd
_refine_ls_weighting_details 'w=1/[\s^2^(Fo^2^)+(0.0845P)^2^+270.3752P] where P=(Fo^2^+2Fc^2^)/3'
_refine_ls_weighting_scheme calc
_refine_ls_wR_factor_gt 0.2068
_refine_ls_wR_factor_ref 0.2561
_reflns_Friedel_coverage 0.000
_reflns_Friedel_fraction_full .
_reflns_Friedel_fraction_max .
_reflns_number_gt 7990
_reflns_number_total 15050
_reflns_threshold_expression 'I > 2\s(I)'
_cod_data_source_file J-Mater-Chem-C-2017-5-1369.cif
_cod_data_source_block xb8570_0m
_cod_database_code 7235175
_shelx_space_group_comment
;
The symmetry employed for this shelxl refinement is uniquely defined
by the following loop, which should always be used as a source of
symmetry information in preference to the above space-group names.
They are only intended as comments.
;

loop_
_space_group_symop_operation_xyz
'x, y, z'
'-x, -y, -z'

loop_
_atom_site_label
_atom_site_type_symbol
_atom_site_fract_x
_atom_site_fract_y
_atom_site_fract_z
_atom_site_U_iso_or_equiv
_atom_site_adp_type
_atom_site_occupancy
_atom_site_site_symmetry_order
_atom_site_calc_flag
_atom_site_refinement_flags_posn
_atom_site_refinement_flags_adp
_atom_site_refinement_flags_occupancy
_atom_site_disorder_assembly
_atom_site_disorder_group
C36 C 1.119(2) 0.0355(13) 0.0382(13) 0.071(13) Uani 1 1 d . U . . .
H25 H 1.1403 -0.0130 0.0574 0.085 Uiso 1 1 calc R . . . .
C35 C 1.2047(17) 0.0625(16) -0.0025(14) 0.077(14) Uani 1 1 d G U . . .
H26 H 1.2839 0.0321 -0.0105 0.092 Uiso 1 1 calc R . . . .
C34 C 1.1724(19) 0.1350(17) -0.0311(12) 0.073(14) Uani 1 1 d G U . . .
H27 H 1.2299 0.1531 -0.0584 0.088 Uiso 1 1 calc R . . . .
C33 C 1.054(2) 0.1805(12) -0.0191(11) 0.047(9) Uani 1 1 d G U . . .
H28 H 1.0323 0.2289 -0.0383 0.057 Uiso 1 1 calc R . . . .
N1 N 0.9679(16) 0.1535(13) 0.0216(11) 0.046(8) Uani 1 1 d G U . . .
C37 C 1.000(2) 0.0810(14) 0.0502(11) 0.055(10) Uani 1 1 d G U . . .
C81 C 0.363(4) 0.094(3) -0.481(2) 0.059(11) Uani 1 1 d . U . . .
C85 C 0.329(4) 0.093(3) -0.372(2) 0.071(13) Uani 1 1 d . U . . .
H62 H 0.3329 0.1132 -0.3336 0.086 Uiso 1 1 calc R . . . .
N3 N 0.386(3) 0.118(2) -0.4259(18) 0.068(10) Uani 1 1 d . U . . .
C79 C 0.404(5) 0.103(3) -0.602(3) 0.101(18) Uani 1 1 d . U . . .
H94 H 0.3407 0.0867 -0.6033 0.121 Uiso 1 1 calc R . . . .
C78 C 0.488(5) 0.117(3) -0.657(3) 0.097(18) Uani 1 1 d . U . . .
H69 H 0.4935 0.0954 -0.6969 0.116 Uiso 1 1 calc R . . . .
C77 C 0.555(5) 0.160(3) -0.655(2) 0.088(17) Uani 1 1 d . . . . .
H70 H 0.5973 0.1757 -0.6927 0.106 Uiso 1 1 calc R . . . .
C76 C 0.564(4) 0.181(3) -0.596(2) 0.079(14) Uani 1 1 d . U . . .
H71 H 0.6096 0.2138 -0.5943 0.095 Uiso 1 1 calc R . . . .
N4 N 0.509(3) 0.1559(18) -0.5404(13) 0.048(7) Uani 1 1 d . U . . .
C80 C 0.432(5) 0.116(3) -0.540(3) 0.083(15) Uani 1 1 d . U . . .
C31 C 0.894(5) 0.287(3) 0.330(3) 0.102(14) Uani 1 1 d . U . . .
H182 H 0.8697 0.2888 0.3747 0.122 Uiso 1 1 calc R . . . .
C99 C 0.825(4) 0.278(3) 0.286(2) 0.082(11) Uani 1 1 d . U . . .
H99 H 0.7529 0.2702 0.3046 0.098 Uiso 1 1 calc R . . . .
C27 C 0.856(4) 0.281(3) 0.225(2) 0.056(10) Uani 1 1 d . U . . .
C28 C 0.941(5) 0.303(3) 0.199(3) 0.086(15) Uani 1 1 d D U . . .
H98 H 0.9461 0.3202 0.1572 0.103 Uiso 1 1 calc R . . . .
C29 C 1.032(6) 0.303(5) 0.226(4) 0.20(3) Uiso 1 1 d D U . . .
H180 H 1.1016 0.3102 0.2012 0.234 Uiso 1 1 calc R . . . .
C30 C 1.012(8) 0.292(5) 0.289(4) 0.16(3) Uiso 1 1 d . U . . .
C49 C 0.614(4) 0.491(2) -0.659(2) 0.056(11) Uani 1 1 d . U . . .
H33 H 0.6029 0.5120 -0.6975 0.067 Uiso 1 1 calc R . . . .
C48 C 0.535(4) 0.457(3) -0.625(2) 0.072(13) Uani 1 1 d . U . . .
H34 H 0.4704 0.4575 -0.6393 0.087 Uiso 1 1 calc R . . . .
C47 C 0.554(3) 0.419(3) -0.5681(18) 0.053(11) Uani 1 1 d . . . . .
C52 C 0.659(5) 0.414(4) -0.551(3) 0.094(19) Uani 1 1 d . . . . .
H31 H 0.6776 0.3879 -0.5158 0.113 Uiso 1 1 calc R . . . .
C51 C 0.735(4) 0.453(3) -0.593(2) 0.068(11) Uani 1 1 d . U . . .
H30 H 0.8072 0.4467 -0.5852 0.081 Uiso 1 1 calc R . . . .
C50 C 0.709(4) 0.497(3) -0.642(2) 0.072(13) Uani 1 1 d . U . . .
C59 C 0.600(5) 0.042(3) -0.265(2) 0.079(15) Uani 1 1 d . . . . .
H45 H 0.5287 0.0783 -0.2680 0.095 Uiso 1 1 calc R . . . .
C60 C 0.605(4) -0.002(3) -0.210(3) 0.087(15) Uani 1 1 d D U . . .
H46 H 0.5382 0.0037 -0.1756 0.104 Uiso 1 1 calc R . . . .
C61 C 0.715(4) -0.055(3) -0.208(2) 0.080(14) Uani 1 1 d D U . . .
C62 C 0.818(5) -0.072(3) -0.259(2) 0.13(3) Uani 1 1 d D . . . .
H88 H 0.8889 -0.1100 -0.2566 0.158 Uiso 1 1 calc R . . . .
C63 C 0.808(6) -0.027(3) -0.313(2) 0.091(18) Uani 1 1 d D . . . .
H50 H 0.8759 -0.0387 -0.3469 0.109 Uiso 1 1 calc R . . . .
C58 C 0.714(4) 0.029(2) -0.3222(18) 0.047(10) Uani 1 1 d D U . . .
Dy2 Dy 0.49261(18) 0.21962(12) -0.43094(8) 0.0446(6) Uani 1 1 d . . . . .
F15 F 0.091(3) 0.397(3) -0.4428(18) 0.148(17) Uani 1 1 d . . . . .
F14 F 0.142(3) 0.305(2) -0.5085(18) 0.133(14) Uani 1 1 d . . . . .
F13 F 0.143(3) 0.421(3) -0.541(2) 0.152(17) Uani 1 1 d . . . . .
F17 F 0.999(3) 0.096(2) -0.5002(17) 0.118(12) Uani 1 1 d . . . . .
F16 F 0.913(3) 0.117(2) -0.5744(16) 0.131(13) Uani 1 1 d . . . . .
F11 F 0.327(3) 0.2557(19) -0.1579(13) 0.100(9) Uani 1 1 d . U . . .
F10 F 0.290(3) 0.176(2) -0.2151(14) 0.115(11) Uani 1 1 d . . . . .
F12 F 0.195(3) 0.301(3) -0.2091(17) 0.134(14) Uani 1 1 d . . . . .
F18 F 0.897(3) 0.215(2) -0.5184(18) 0.136(14) Uani 1 1 d . . . . .
O8 O 0.310(3) 0.3016(19) -0.4549(14) 0.071(9) Uani 1 1 d . . . . .
O7 O 0.526(3) 0.3218(18) -0.4928(14) 0.067(8) Uani 1 1 d . U . . .
O9 O 0.374(2) 0.2445(14) -0.3253(11) 0.043(6) Uani 1 1 d . U . . .
O10 O 0.576(2) 0.2855(17) -0.3764(13) 0.065(8) Uani 1 1 d . . . . .
O11 O 0.585(2) 0.1115(16) -0.3788(15) 0.063(8) Uani 1 1 d . . . . .
O12 O 0.689(2) 0.1727(19) -0.4860(12) 0.064(8) Uani 1 1 d . . . . .
C44 C 0.288(4) 0.354(3) -0.492(2) 0.056(11) Uani 1 1 d . U . . .
C45 C 0.362(3) 0.3843(19) -0.5337(15) 0.033(7) Uani 1 1 d . U . . .
H37 H 0.3349 0.4160 -0.5652 0.039 Uiso 1 1 calc R . . . .
C46 C 0.482(4) 0.370(3) -0.532(2) 0.066(12) Uani 1 1 d . U . . .
C43 C 0.161(4) 0.376(3) -0.493(2) 0.058(11) Uani 1 1 d . U . . .
C66 C 0.391(3) 0.262(2) -0.2739(16) 0.033(7) Uani 1 1 d . U . . .
C74 C 0.719(4) 0.369(2) -0.361(2) 0.059(11) Uani 1 1 d . U . . .
H52 H 0.7193 0.3551 -0.4023 0.070 Uiso 1 1 calc R . . . .
C70 C 0.652(3) 0.362(3) -0.248(2) 0.062(12) Uani 1 1 d . . . . .
H57 H 0.6060 0.3469 -0.2119 0.075 Uiso 1 1 calc R . . . .
C71 C 0.730(4) 0.402(3) -0.243(3) 0.079(16) Uani 1 1 d . . . . .
H56 H 0.7367 0.4113 -0.2019 0.094 Uiso 1 1 calc R . . . .
C72 C 0.795(5) 0.429(3) -0.294(4) 0.09(2) Uani 1 1 d . . . . .
C73 C 0.792(4) 0.412(3) -0.355(2) 0.071(14) Uani 1 1 d . . . . .
H53 H 0.8366 0.4290 -0.3908 0.085 Uiso 1 1 calc R . . . .
C55 C 0.780(3) 0.135(2) -0.4696(19) 0.049(10) Uani 1 1 d . U . . .
C75 C 0.884(5) 0.469(3) -0.288(3) 0.102(18) Uani 1 1 d . U . . .
H55A H 0.9354 0.4700 -0.3295 0.153 Uiso 1 1 calc GR . . . .
H55B H 0.9291 0.4399 -0.2600 0.153 Uiso 1 1 calc GR . . . .
H55C H 0.8422 0.5230 -0.2702 0.153 Uiso 1 1 calc GR . . . .
C65 C 0.298(5) 0.253(3) -0.213(2) 0.071(13) Uani 1 1 d . U . . .
C54 C 0.906(5) 0.140(4) -0.516(3) 0.082(15) Uani 1 1 d . U . . .
C67 C 0.478(4) 0.294(3) -0.268(2) 0.076(14) Uani 1 1 d . U . . .
H59 H 0.4732 0.3118 -0.2273 0.091 Uiso 1 1 calc R . . . .
C68 C 0.574(4) 0.303(3) -0.321(2) 0.057(11) Uani 1 1 d . U . . .
Dy1 Dy 0.75764(14) 0.23465(10) 0.03931(9) 0.0348(5) Uani 1 1 d . . . . .
F3 F 0.406(3) 0.338(3) 0.283(2) 0.168(18) Uani 1 1 d . . . . .
F2 F 0.397(5) 0.251(4) 0.218(3) 0.25(3) Uani 1 1 d . . . . .
F6 F 0.419(3) 0.189(2) 0.0069(19) 0.116(12) Uani 1 1 d . . . . .
F5 F 0.509(3) 0.077(2) 0.001(3) 0.17(2) Uani 1 1 d . . . . .
F4 F 0.477(3) 0.135(3) -0.0814(18) 0.17(2) Uani 1 1 d . . . . .
F1 F 0.369(4) 0.359(4) 0.188(3) 0.25(3) Uani 1 1 d . . . . .
O2 O 0.8446(19) 0.3282(19) -0.0016(13) 0.060(8) Uani 1 1 d . . . . .
O6 O 0.822(2) 0.2594(16) 0.1247(13) 0.056(7) Uani 1 1 d . . . . .
O5 O 0.589(2) 0.2713(16) 0.1256(13) 0.060(7) Uani 1 1 d . U . . .
O4 O 0.642(2) 0.1660(17) 0.0133(14) 0.063(8) Uani 1 1 d . U . . .
O3 O 0.835(2) 0.1909(15) -0.0703(12) 0.047(6) Uani 1 1 d . U . . .
C25 C 0.646(3) 0.298(2) 0.2173(19) 0.046(10) Uani 1 1 d . . . . .
H18 H 0.6176 0.3155 0.2605 0.055 Uiso 1 1 calc R . . . .
C24 C 0.570(4) 0.293(2) 0.184(2) 0.057(11) Uani 1 1 d . U . . .
C2 C 0.815(3) 0.389(2) -0.0384(17) 0.039(8) Uani 1 1 d . U . . .
O1 O 0.624(2) 0.3296(14) -0.0003(12) 0.044(6) Uani 1 1 d . U . . .
C23 C 0.436(4) 0.307(4) 0.219(3) 0.082(17) Uani 1 1 d . . . . .
F8 F 1.018(4) 0.369(3) -0.090(2) 0.152(15) Uani 1 1 d . U . . .
F9 F 0.951(4) 0.444(3) -0.024(2) 0.148(14) Uani 1 1 d . U . . .
F7 F 0.890(4) 0.486(3) -0.093(3) 0.22(3) Uani 1 1 d . . . . .
C1 C 0.921(5) 0.420(3) -0.074(3) 0.094(14) Uiso 1 1 d . . . . .
C21 C 0.937(3) 0.225(2) -0.1933(18) 0.044(9) Uani 1 1 d . U . . .
H5 H 0.9498 0.2471 -0.1586 0.052 Uiso 1 1 calc R . . . .
C20 C 1.000(3) 0.237(2) -0.2549(19) 0.055(10) Uani 1 1 d . U . . .
H6 H 1.0538 0.2645 -0.2599 0.066 Uiso 1 1 calc R . . . .
C5 C 0.535(4) 0.418(3) -0.055(3) 0.106(19) Uani 1 1 d D U . . .
C6 C 0.434(3) 0.385(2) -0.0478(19) 0.051(10) Uani 1 1 d . U . . .
H12 H 0.4380 0.3406 -0.0231 0.062 Uiso 1 1 calc R . . . .
C14 C 0.676(3) 0.169(2) -0.0957(17) 0.038(8) Uani 1 1 d . U . . .
H2 H 0.6416 0.1680 -0.1288 0.046 Uiso 1 1 calc R . . . .
C9 C 0.397(4) 0.517(3) -0.120(2) 0.072(13) Uani 1 1 d . U . . .
H15 H 0.3889 0.5623 -0.1434 0.087 Uiso 1 1 calc R . . . .
C10 C 0.494(3) 0.489(2) -0.0971(17) 0.045(9) Uani 1 1 d . U . . .
H16 H 0.5462 0.5175 -0.1094 0.054 Uiso 1 1 calc R . . . .
C3 C 0.721(3) 0.4165(19) -0.0548(16) 0.034(8) Uani 1 1 d . U . . .
H8 H 0.7147 0.4590 -0.0816 0.041 Uiso 1 1 calc R . . . .
C8 C 0.308(4) 0.480(3) -0.108(2) 0.068(12) Uani 1 1 d . U . . .
C15 C 0.795(3) 0.181(2) -0.1149(18) 0.042(9) Uani 1 1 d . U . . .
C16 C 0.862(4) 0.187(2) -0.181(2) 0.059(12) Uani 1 1 d . . . . .
C7 C 0.338(4) 0.410(3) -0.071(2) 0.063(12) Uani 1 1 d . U . . .
H13 H 0.2873 0.3802 -0.0630 0.075 Uiso 1 1 calc R . . . .
C13 C 0.615(3) 0.161(2) -0.0377(17) 0.041(8) Uani 1 1 d . U . . .
C22 C 1.037(4) 0.218(3) -0.373(2) 0.080(14) Uani 1 1 d . U . . .
H82A H 1.0855 0.2512 -0.3745 0.120 Uiso 1 1 calc GR . . . .
H82B H 0.9768 0.2434 -0.3942 0.120 Uiso 1 1 calc GR . . . .
H82C H 1.0840 0.1668 -0.3938 0.120 Uiso 1 1 calc GR . . . .
C18 C 0.893(4) 0.174(3) -0.292(2) 0.073(13) Uani 1 1 d . U . . .
H80 H 0.8665 0.1635 -0.3261 0.088 Uiso 1 1 calc R . . . .
C17 C 0.842(4) 0.155(3) -0.234(2) 0.078(15) Uani 1 1 d . . . . .
H79 H 0.7951 0.1219 -0.2293 0.094 Uiso 1 1 calc R . . . .
C19 C 0.982(4) 0.208(3) -0.308(2) 0.068(12) Uani 1 1 d . U . . .
C12 C 0.505(5) 0.141(4) -0.032(3) 0.078(15) Uani 1 1 d . . . . .
C11 C 0.214(4) 0.503(3) -0.139(3) 0.086(16) Uani 1 1 d . . . . .
H84A H 0.1759 0.4626 -0.1329 0.128 Uiso 1 1 calc GR . . . .
H84B H 0.2461 0.5073 -0.1839 0.128 Uiso 1 1 calc GR . . . .
H84C H 0.1581 0.5532 -0.1201 0.128 Uiso 1 1 calc GR . . . .
C26 C 0.772(4) 0.278(3) 0.185(2) 0.067(12) Uani 1 1 d . U . . .
C56 C 0.792(4) 0.085(2) -0.4181(18) 0.052(10) Uani 1 1 d . U . . .
H86 H 0.8678 0.0565 -0.4157 0.062 Uiso 1 1 calc R . . . .
C64 C 0.738(7) -0.109(5) -0.148(4) 0.16(3) Uani 1 1 d . U . . .
H89A H 0.8164 -0.1160 -0.1453 0.239 Uiso 1 1 calc GR . . . .
H89B H 0.7310 -0.1607 -0.1549 0.239 Uiso 1 1 calc GR . . . .
H89C H 0.6815 -0.0831 -0.1094 0.239 Uiso 1 1 calc GR . . . .
C4 C 0.621(3) 0.386(2) -0.0346(18) 0.045(9) Uani 1 1 d D U . . .
C69 C 0.645(3) 0.346(2) -0.3087(18) 0.044(9) Uani 1 1 d . U . . .
C32 C 1.107(6) 0.296(4) 0.326(3) 0.14(2) Uani 1 1 d . U . . .
H10A H 1.1343 0.2450 0.3443 0.206 Uiso 1 1 calc GR . . . .
H10B H 1.0704 0.3372 0.3596 0.206 Uiso 1 1 calc GR . . . .
H10C H 1.1722 0.3064 0.2961 0.206 Uiso 1 1 calc GR . . . .
C57 C 0.685(5) 0.074(3) -0.365(2) 0.079(12) Uani 1 1 d D U . . .
C38 C 0.911(4) 0.055(3) 0.096(2) 0.057(11) Uani 1 1 d . U . . .
C42 C 0.720(4) 0.081(3) 0.135(2) 0.058(11) Uani 1 1 d . U . . .
H179 H 0.6436 0.1095 0.1339 0.069 Uiso 1 1 calc R . . . .
C39 C 0.937(5) -0.011(3) 0.129(2) 0.080(15) Uani 1 1 d . . . . .
H181 H 1.0148 -0.0415 0.1267 0.096 Uiso 1 1 calc R . . . .
N2 N 0.797(3) 0.1079(18) 0.0998(14) 0.042(7) Uani 1 1 d . U . . .
C41 C 0.728(5) 0.018(3) 0.175(3) 0.090(16) Uani 1 1 d . U . . .
H183 H 0.6637 0.0080 0.2040 0.108 Uiso 1 1 calc R . . . .
C40 C 0.842(5) -0.028(4) 0.167(3) 0.098(18) Uani 1 1 d . U . . .
H184 H 0.8565 -0.0755 0.1889 0.117 Uiso 1 1 calc R . . . .
C53 C 0.789(4) 0.538(3) -0.682(2) 0.084(15) Uani 1 1 d . U . . .
H18A H 0.8689 0.5109 -0.6806 0.126 Uiso 1 1 calc GR . . . .
H18B H 0.7654 0.5925 -0.6656 0.126 Uiso 1 1 calc GR . . . .
H18C H 0.7847 0.5374 -0.7254 0.126 Uiso 1 1 calc GR . . . .
C84 C 0.266(4) 0.042(3) -0.365(2) 0.068(11) Uani 1 1 d . U . . .
H0AA H 0.2366 0.0245 -0.3249 0.081 Uiso 1 1 calc R . . . .
C82 C 0.302(4) 0.042(3) -0.476(2) 0.066(12) Uani 1 1 d . U . . .
H9 H 0.2979 0.0216 -0.5144 0.079 Uiso 1 1 calc R . . . .
C83 C 0.246(6) 0.015(4) -0.418(3) 0.12(2) Uani 1 1 d . U . . .
H10 H 0.1990 -0.0170 -0.4163 0.144 Uiso 1 1 calc R . . . .

loop_
_atom_site_aniso_label
_atom_site_aniso_U_11
_atom_site_aniso_U_22
_atom_site_aniso_U_33
_atom_site_aniso_U_23
_atom_site_aniso_U_13
_atom_site_aniso_U_12
C36 0.073(15) 0.068(16) 0.072(16) 0.001(10) -0.018(10) -0.025(10)
C35 0.073(16) 0.082(17) 0.077(16) 0.001(10) -0.022(10) -0.024(10)
C34 0.074(16) 0.073(16) 0.072(16) 0.003(10) -0.020(10) -0.024(10)
C33 0.048(12) 0.047(13) 0.048(12) 0.004(9) -0.014(9) -0.015(9)
N1 0.059(11) 0.043(11) 0.043(11) -0.003(8) -0.013(8) -0.026(9)
C37 0.056(13) 0.057(14) 0.055(13) -0.006(9) -0.018(9) -0.020(9)
C81 0.063(14) 0.055(14) 0.063(14) 0.004(9) -0.015(9) -0.025(10)
C85 0.074(15) 0.072(16) 0.072(16) -0.003(10) -0.019(10) -0.030(10)
N3 0.070(13) 0.070(13) 0.065(13) 0.003(9) -0.022(9) -0.021(9)
C79 0.10(2) 0.10(2) 0.10(2) 0.002(10) -0.027(11) -0.039(11)
C78 0.10(2) 0.10(2) 0.10(2) 0.002(10) -0.027(11) -0.035(11)
C77 0.13(5) 0.09(4) 0.06(3) -0.01(3) -0.03(3) -0.06(4)
C76 0.081(17) 0.079(17) 0.079(17) 0.000(10) -0.020(10) -0.028(10)
N4 0.055(11) 0.051(11) 0.041(10) 0.004(8) -0.021(8) -0.016(8)
C80 0.086(17) 0.083(17) 0.082(17) 0.008(10) -0.026(10) -0.027(10)
C31 0.103(16) 0.105(18) 0.103(16) 0.000(10) -0.034(11) -0.035(10)
C99 0.081(11) 0.082(11) 0.082(11) 0.0045(12) -0.022(3) -0.025(4)
C27 0.051(13) 0.062(14) 0.052(13) 0.004(9) -0.018(9) -0.012(9)
C28 0.087(17) 0.089(18) 0.088(17) 0.006(10) -0.031(10) -0.030(10)
C49 0.055(13) 0.054(14) 0.057(13) 0.010(9) -0.012(9) -0.019(9)
C48 0.075(15) 0.072(16) 0.074(16) 0.002(10) -0.022(10) -0.027(10)
C47 0.04(2) 0.07(3) 0.04(2) -0.01(2) 0.004(18) -0.03(2)
C52 0.10(5) 0.13(5) 0.07(4) -0.02(4) -0.02(3) -0.06(4)
C51 0.068(11) 0.068(11) 0.068(11) 0.0037(12) -0.019(3) -0.022(4)
C50 0.075(15) 0.070(15) 0.074(15) 0.003(10) -0.021(9) -0.025(10)
C59 0.10(4) 0.08(4) 0.09(4) 0.01(3) -0.05(3) -0.05(3)
C60 0.090(17) 0.088(17) 0.086(17) 0.002(10) -0.023(10) -0.035(10)
C61 0.10(3) 0.07(4) 0.07(3) -0.01(3) -0.03(3) -0.03(2)
C62 0.13(6) 0.11(6) 0.09(5) -0.03(4) 0.01(4) 0.02(4)
C63 0.15(6) 0.09(4) 0.04(3) 0.02(3) -0.03(3) -0.06(4)
C58 0.053(12) 0.048(13) 0.046(12) 0.001(9) -0.021(9) -0.015(9)
Dy2 0.0765(14) 0.0585(13) 0.0157(8) 0.0146(8) -0.0200(8) -0.0399(11)
F15 0.08(2) 0.27(5) 0.11(3) 0.04(3) -0.02(2) -0.08(3)
F14 0.11(3) 0.19(4) 0.15(3) 0.03(3) -0.09(3) -0.08(3)
F13 0.08(2) 0.23(4) 0.18(4) 0.12(3) -0.07(2) -0.08(3)
F17 0.07(2) 0.14(3) 0.13(3) 0.03(2) -0.017(19) -0.03(2)
F16 0.13(3) 0.20(4) 0.08(2) -0.02(2) 0.01(2) -0.10(3)
F11 0.128(17) 0.124(17) 0.070(14) 0.012(13) -0.028(13) -0.069(14)
F10 0.13(3) 0.13(3) 0.09(2) 0.00(2) 0.023(19) -0.09(2)
F12 0.07(2) 0.21(4) 0.11(3) -0.03(3) 0.010(19) -0.04(2)
F18 0.12(3) 0.13(3) 0.14(3) 0.01(3) 0.04(2) -0.08(2)
O8 0.09(2) 0.09(2) 0.07(2) 0.018(18) -0.035(18) -0.08(2)
O7 0.072(11) 0.069(12) 0.066(11) 0.002(9) -0.024(9) -0.027(9)
O9 0.052(10) 0.044(10) 0.033(9) 0.009(7) -0.001(7) -0.024(8)
O10 0.065(19) 0.07(2) 0.040(16) -0.008(15) 0.020(14) -0.023(16)
O11 0.058(17) 0.050(18) 0.09(2) -0.021(16) -0.021(16) -0.034(15)
O12 0.057(17) 0.11(2) 0.037(15) 0.016(16) -0.032(14) -0.028(17)
C44 0.056(13) 0.056(14) 0.056(13) 0.010(9) -0.017(9) -0.017(9)
C45 0.034(11) 0.031(11) 0.031(11) 0.012(8) -0.010(8) -0.009(8)
C46 0.068(15) 0.066(15) 0.065(15) 0.002(9) -0.016(10) -0.021(10)
C43 0.058(14) 0.060(14) 0.057(14) 0.011(9) -0.019(10) -0.017(9)
C66 0.033(7) 0.033(7) 0.033(7) 0.0018(11) -0.009(2) -0.011(2)
C74 0.057(14) 0.061(14) 0.056(14) 0.005(9) -0.013(9) -0.019(9)
C70 0.017(17) 0.09(3) 0.07(3) 0.01(2) -0.004(18) 0.00(2)
C71 0.04(2) 0.09(4) 0.11(4) -0.05(3) 0.00(3) -0.03(3)
C72 0.09(4) 0.05(3) 0.17(6) 0.02(4) -0.09(4) -0.01(3)
C73 0.05(3) 0.07(3) 0.10(4) 0.05(3) -0.02(3) -0.04(2)
C55 0.053(13) 0.047(13) 0.049(13) -0.005(9) -0.011(9) -0.021(9)
C75 0.10(2) 0.10(2) 0.11(3) -0.018(18) -0.029(18) -0.052(18)
C65 0.075(15) 0.072(16) 0.067(16) 0.002(10) -0.022(10) -0.024(10)
C54 0.081(17) 0.085(18) 0.082(17) 0.005(10) -0.025(10) -0.025(10)
C67 0.076(16) 0.078(16) 0.080(17) -0.004(10) -0.020(10) -0.035(10)
C68 0.056(13) 0.057(14) 0.057(14) 0.008(9) -0.017(9) -0.016(9)
Dy1 0.0164(7) 0.0326(10) 0.0519(11) -0.0083(8) -0.0028(7) -0.0074(6)
F3 0.11(3) 0.26(5) 0.11(3) -0.04(3) -0.02(2) -0.04(3)
F2 0.16(5) 0.21(6) 0.35(8) -0.08(6) 0.05(5) -0.13(5)
F6 0.061(18) 0.11(3) 0.17(3) 0.00(2) 0.02(2) -0.052(18)
F5 0.07(2) 0.12(3) 0.33(6) 0.09(4) -0.05(3) -0.07(2)
F4 0.10(3) 0.35(6) 0.12(3) -0.03(4) -0.02(2) -0.15(4)
F1 0.12(4) 0.29(8) 0.23(6) 0.04(5) 0.00(4) 0.05(4)
O2 0.019(12) 0.11(2) 0.062(18) 0.002(17) -0.012(12) -0.038(14)
O6 0.063(18) 0.059(18) 0.060(18) 0.011(15) -0.030(15) -0.029(15)
O5 0.056(10) 0.060(11) 0.059(11) 0.008(8) -0.013(8) -0.016(8)
O4 0.065(11) 0.058(11) 0.064(11) 0.011(8) -0.014(8) -0.020(8)
O3 0.048(10) 0.049(10) 0.046(10) -0.004(8) -0.012(8) -0.018(8)
C25 0.07(3) 0.02(2) 0.05(2) 0.000(17) -0.01(2) -0.029(19)
C24 0.056(13) 0.055(14) 0.058(14) 0.003(9) -0.012(9) -0.019(9)
C2 0.039(11) 0.035(12) 0.038(12) -0.001(9) -0.005(9) -0.011(9)
O1 0.044(9) 0.045(10) 0.053(10) -0.001(8) -0.010(8) -0.031(8)
C23 0.05(3) 0.14(5) 0.07(4) -0.03(4) -0.03(3) -0.03(3)
F8 0.13(2) 0.13(2) 0.18(2) -0.008(17) 0.000(16) -0.058(16)
F9 0.15(2) 0.17(2) 0.15(2) -0.004(17) -0.027(16) -0.094(17)
F7 0.15(4) 0.24(5) 0.37(7) 0.22(5) -0.13(4) -0.16(4)
C21 0.045(12) 0.041(12) 0.045(12) 0.000(9) -0.011(9) -0.017(9)
C20 0.054(13) 0.057(14) 0.056(13) 0.006(9) -0.019(9) -0.018(9)
C5 0.11(2) 0.10(2) 0.11(2) 0.004(10) -0.026(11) -0.038(11)
C6 0.051(13) 0.049(13) 0.051(13) 0.003(9) -0.013(9) -0.014(9)
C14 0.039(11) 0.040(12) 0.042(12) 0.000(9) -0.011(9) -0.020(9)
C9 0.074(16) 0.071(16) 0.072(16) 0.007(10) -0.019(10) -0.026(10)
C10 0.047(12) 0.044(12) 0.046(12) 0.001(9) -0.011(9) -0.017(9)
C3 0.032(11) 0.029(11) 0.037(11) 0.006(8) -0.008(8) -0.007(8)
C8 0.067(15) 0.068(15) 0.067(15) 0.006(10) -0.017(10) -0.023(10)
C15 0.045(12) 0.039(12) 0.045(12) 0.000(9) -0.008(9) -0.020(9)
C16 0.06(3) 0.04(2) 0.09(3) -0.03(2) -0.04(3) -0.01(2)
C7 0.068(14) 0.061(15) 0.065(15) -0.004(9) -0.020(10) -0.028(10)
C13 0.041(8) 0.041(8) 0.041(8) 0.0023(11) -0.011(2) -0.013(3)
C22 0.08(2) 0.08(2) 0.08(2) 0.017(17) -0.020(16) -0.012(16)
C18 0.077(16) 0.074(16) 0.071(16) -0.001(10) -0.023(10) -0.023(10)
C17 0.07(3) 0.09(4) 0.06(3) -0.05(3) 0.01(2) 0.00(3)
C19 0.067(15) 0.066(15) 0.069(15) 0.006(10) -0.021(10) -0.018(10)
C12 0.08(4) 0.11(5) 0.06(3) -0.01(3) -0.01(3) -0.05(4)
C11 0.07(3) 0.07(3) 0.12(4) 0.01(3) -0.06(3) 0.00(3)
C26 0.070(15) 0.066(15) 0.067(15) 0.004(10) -0.016(10) -0.029(10)
C56 0.054(13) 0.054(13) 0.050(13) -0.001(9) -0.022(9) -0.014(9)
C64 0.16(3) 0.16(3) 0.15(3) 0.01(2) -0.04(2) -0.05(2)
C4 0.046(12) 0.044(13) 0.047(12) -0.005(9) -0.014(9) -0.016(9)
C69 0.042(12) 0.046(12) 0.046(12) -0.007(9) -0.014(9) -0.014(9)
C32 0.14(3) 0.15(3) 0.13(3) -0.006(19) -0.05(2) -0.037(19)
C57 0.079(12) 0.079(12) 0.079(12) 0.0043(12) -0.022(4) -0.025(4)
C38 0.060(13) 0.055(14) 0.058(14) -0.005(9) -0.017(9) -0.020(9)
C42 0.057(13) 0.059(14) 0.057(14) 0.000(9) -0.022(10) -0.013(9)
C39 0.08(4) 0.05(3) 0.09(4) -0.01(3) -0.01(3) 0.01(3)
N2 0.045(10) 0.048(11) 0.038(10) 0.003(8) -0.018(8) -0.015(8)
C41 0.091(18) 0.087(19) 0.091(19) 0.009(10) -0.018(10) -0.033(11)
C40 0.10(2) 0.10(2) 0.10(2) 0.006(10) -0.026(11) -0.030(11)
C53 0.08(3) 0.09(4) 0.07(3) -0.01(3) 0.00(3) -0.02(3)
C84 0.068(11) 0.067(11) 0.068(11) 0.0037(12) -0.018(3) -0.022(4)
C82 0.070(15) 0.066(15) 0.067(15) -0.001(9) -0.018(10) -0.028(10)
C83 0.12(2) 0.12(2) 0.12(2) 0.007(10) -0.030(11) -0.042(12)

loop_
_atom_type_symbol
_atom_type_description
_atom_type_scat_dispersion_real
_atom_type_scat_dispersion_imag
_atom_type_scat_source
C C 0.0033 0.0016 'International Tables Vol C Tables 4.2.6.8 and 6.1.1.4'
H H 0.0000 0.0000 'International Tables Vol C Tables 4.2.6.8 and 6.1.1.4'
Dy Dy -0.1892 4.4098 'International Tables Vol C Tables 4.2.6.8 and 6.1.1.4'
F F 0.0171 0.0103 'International Tables Vol C Tables 4.2.6.8 and 6.1.1.4'
N N 0.0061 0.0033 'International Tables Vol C Tables 4.2.6.8 and 6.1.1.4'
O O 0.0106 0.0060 'International Tables Vol C Tables 4.2.6.8 and 6.1.1.4'

loop_
_geom_angle_atom_site_label_1
_geom_angle_atom_site_label_2
_geom_angle_atom_site_label_3
_geom_angle
_geom_angle_site_symmetry_1
_geom_angle_site_symmetry_3
C35 C36 H25 120.0 . .
C35 C36 C37 120.0 . .
C37 C36 H25 120.0 . .
C36 C35 H26 120.0 . .
C36 C35 C34 120.0 . .
C34 C35 H26 120.0 . .
C35 C34 H27 120.0 . .
C33 C34 C35 120.0 . .
C33 C34 H27 120.0 . .
C34 C33 H28 120.0 . .
C34 C33 N1 120.0 . .
N1 C33 H28 120.0 . .
C33 N1 Dy1 118.9(12) . .
C37 N1 C33 120.0 . .
C37 N1 Dy1 121.1(12) . .
C36 C37 C38 120(2) . .
N1 C37 C36 120.0 . .
N1 C37 C38 120(2) . .
N3 C81 C80 113(4) . .
C82 C81 N3 120(4) . .
C82 C81 C80 125(5) . .
N3 C85 H62 116.1 . .
N3 C85 C84 128(5) . .
C84 C85 H62 115.8 . .
C81 N3 Dy2 121(3) . .
C85 N3 C81 113(4) . .
C85 N3 Dy2 125(3) . .
C78 C79 H94 123.9 . .
C78 C79 C80 112(5) . .
C80 C79 H94 123.8 . .
C79 C78 H69 118.3 . .
C77 C78 C79 123(6) . .
C77 C78 H69 118.3 . .
C78 C77 H70 120.2 . .
C78 C77 C76 120(6) . .
C76 C77 H70 120.1 . .
C77 C76 H71 119.2 . .
N4 C76 C77 121(5) . .
N4 C76 H71 119.3 . .
C76 N4 C80 121(4) . .
C76 N4 Dy2 120(3) . .
C80 N4 Dy2 116(3) . .
C81 C80 C79 118(5) . .
N4 C80 C81 122(5) . .
N4 C80 C79 120(5) . .
C99 C31 H182 125.7 . .
C99 C31 C30 108(6) . .
C30 C31 H182 126.2 . .
C31 C99 H99 117.5 . .
C27 C99 C31 125(5) . .
C27 C99 H99 117.2 . .
C99 C27 C26 120(4) . .
C28 C27 C99 121(5) . .
C28 C27 C26 117(4) . .
C27 C28 H98 118.3 . .
C27 C28 C29 125(6) . .
C29 C28 H98 116.8 . .
C28 C29 H180 122.4 . .
C30 C29 C28 116(8) . .
C30 C29 H180 121.4 . .
C31 C30 C32 117(7) . .
C29 C30 C31 122(8) . .
C29 C30 C32 121(7) . .
C48 C49 H33 116.9 . .
C48 C49 C50 126(4) . .
C50 C49 H33 117.0 . .
C49 C48 H34 120.9 . .
C49 C48 C47 118(4) . .
C47 C48 H34 120.8 . .
C48 C47 C52 119(4) . .
C48 C47 C46 123(4) . .
C52 C47 C46 117(4) . .
C47 C52 H31 122.2 . .
C51 C52 C47 116(5) . .
C51 C52 H31 122.0 . .
C52 C51 H30 117.5 . .
C50 C51 C52 125(5) . .
C50 C51 H30 117.5 . .
C49 C50 C53 121(4) . .
C51 C50 C49 115(5) . .
C51 C50 C53 123(5) . .
C60 C59 H45 119.8 . .
C60 C59 C58 120(4) . .
C58 C59 H45 120.2 . .
C59 C60 H46 121.6 . .
C61 C60 C59 117(5) . .
C61 C60 H46 121.4 . .
C60 C61 C62 126(5) . .
C60 C61 C64 124(5) . .
C62 C61 C64 110(4) . .
C61 C62 H88 122.8 . .
C63 C62 C61 115(5) . .
C63 C62 H88 122.4 . .
C62 C63 H50 115.5 . .
C58 C63 C62 129(5) . .
C58 C63 H50 115.4 . .
C63 C58 C59 113(4) . .
C57 C58 C59 107(4) . .
C57 C58 C63 140(5) . .
N3 Dy2 N4 64.2(11) . .
O8 Dy2 N3 78.8(10) . .
O8 Dy2 N4 77.5(10) . .
O7 Dy2 N3 138.6(11) . .
O7 Dy2 N4 82.6(10) . .
O7 Dy2 O8 70.0(10) . .
O7 Dy2 O9 121.1(9) . .
O7 Dy2 O10 73.8(10) . .
O7 Dy2 O11 142.2(10) . .
O7 Dy2 O12 75.0(10) . .
O9 Dy2 N3 79.7(10) . .
O9 Dy2 N4 141.5(9) . .
O9 Dy2 O8 83.0(9) . .
O10 Dy2 N3 146.5(11) . .
O10 Dy2 N4 145.6(9) . .
O10 Dy2 O8 115.9(10) . .
O10 Dy2 O9 73.0(9) . .
O10 Dy2 O11 81.9(9) . .
O11 Dy2 N3 73.1(10) . .
O11 Dy2 N4 103.4(9) . .
O11 Dy2 O8 147.8(9) . .
O11 Dy2 O9 76.9(9) . .
O12 Dy2 N3 113.9(11) . .
O12 Dy2 N4 72.3(9) . .
O12 Dy2 O8 136.0(9) . .
O12 Dy2 O9 139.2(8) . .
O12 Dy2 O10 77.5(9) . .
O12 Dy2 O11 71.6(10) . .
C44 O8 Dy2 134(3) . .
C46 O7 Dy2 140(3) . .
C66 O9 Dy2 133(2) . .
C68 O10 Dy2 141(3) . .
C57 O11 Dy2 144(3) . .
C55 O12 Dy2 133(2) . .
O8 C44 C45 129(4) . .
O8 C44 C43 110(4) . .
C45 C44 C43 121(4) . .
C44 C45 H37 118.6 . .
C44 C45 C46 123(3) . .
C46 C45 H37 118.7 . .
O7 C46 C47 117(4) . .
O7 C46 C45 121(4) . .
C45 C46 C47 122(4) . .
F15 C43 F14 102(5) . .
F15 C43 F13 117(5) . .
F15 C43 C44 116(4) . .
F14 C43 C44 107(4) . .
F13 C43 F14 103(4) . .
F13 C43 C44 110(4) . .
O9 C66 C65 115(3) . .
O9 C66 C67 126(3) . .
C67 C66 C65 119(4) . .
C73 C74 H52 118.5 . .
C73 C74 C69 123(4) . .
C69 C74 H52 118.5 . .
C71 C70 H57 120.1 . .
C69 C70 H57 120.3 . .
C69 C70 C71 120(4) . .
C70 C71 H56 118.8 . .
C72 C71 C70 122(5) . .
C72 C71 H56 118.7 . .
C71 C72 C73 119(5) . .
C71 C72 C75 123(6) . .
C73 C72 C75 118(6) . .
C74 C73 C72 118(4) . .
C74 C73 H53 120.8 . .
C72 C73 H53 120.9 . .
O12 C55 C54 117(4) . .
O12 C55 C56 129(4) . .
C56 C55 C54 114(4) . .
C72 C75 H55A 109.5 . .
C72 C75 H55B 109.5 . .
C72 C75 H55C 109.4 . .
H55A C75 H55B 109.5 . .
H55A C75 H55C 109.5 . .
H55B C75 H55C 109.5 . .
F11 C65 F10 102(4) . .
F11 C65 C66 115(4) . .
F10 C65 C66 108(4) . .
F12 C65 F11 111(5) . .
F12 C65 F10 106(4) . .
F12 C65 C66 113(4) . .
F17 C54 F16 108(5) . .
F17 C54 C55 115(5) . .
F16 C54 C55 106(4) . .
F18 C54 F17 114(5) . .
F18 C54 F16 105(5) . .
F18 C54 C55 107(4) . .
C66 C67 H59 117.0 . .
C66 C67 C68 126(4) . .
C68 C67 H59 117.2 . .
O10 C68 C67 118(4) . .
O10 C68 C69 122(4) . .
C69 C68 C67 119(4) . .
N1 Dy1 N2 64.1(9) . .
O2 Dy1 N1 80.2(8) . .
O2 Dy1 O6 79.5(9) . .
O2 Dy1 O5 119.3(10) . .
O2 Dy1 O4 139.5(9) . .
O2 Dy1 O3 78.6(9) . .
O2 Dy1 O1 73.6(8) . .
O2 Dy1 N2 140.1(9) . .
O6 Dy1 N1 71.0(9) . .
O6 Dy1 O5 75.3(10) . .
O6 Dy1 O4 140.4(9) . .
O6 Dy1 O3 139.5(9) . .
O6 Dy1 N2 72.7(9) . .
O5 Dy1 N1 136.8(8) . .
O5 Dy1 O4 77.3(10) . .
O5 Dy1 O3 145.2(9) . .
O5 Dy1 N2 80.7(9) . .
O4 Dy1 N1 114.1(9) . .
O4 Dy1 O3 71.3(9) . .
O4 Dy1 N2 75.2(9) . .
O3 Dy1 N1 72.0(8) . .
O3 Dy1 N2 104.9(9) . .
O1 Dy1 N1 145.9(8) . .
O1 Dy1 O6 123.5(9) . .
O1 Dy1 O5 76.4(9) . .
O1 Dy1 O4 75.7(9) . .
O1 Dy1 O3 81.6(8) . .
O1 Dy1 N2 146.1(9) . .
C2 O2 Dy1 132(2) . .
C26 O6 Dy1 134(3) . .
C24 O5 Dy1 133(3) . .
C13 O4 Dy1 131(2) . .
C15 O3 Dy1 137(2) . .
C24 C25 H18 120.0 . .
C24 C25 C26 120(4) . .
C26 C25 H18 119.8 . .
O5 C24 C25 130(4) . .
O5 C24 C23 109(4) . .
C25 C24 C23 121(4) . .
O2 C2 C1 114(3) . .
C3 C2 O2 128(3) . .
C3 C2 C1 117(4) . .
C4 O1 Dy1 138(2) . .
F3 C23 C24 112(4) . .
F2 C23 F3 110(6) . .
F2 C23 F1 98(5) . .
F2 C23 C24 118(6) . .
F1 C23 F3 108(6) . .
F1 C23 C24 109(5) . .
F8 C1 C2 115(5) . .
F8 C1 F9 89(4) . .
F8 C1 F7 129(6) . .
F9 C1 C2 102(4) . .
F7 C1 C2 113(5) . .
F7 C1 F9 95(5) . .
C20 C21 H5 117.6 . .
C16 C21 H5 117.6 . .
C16 C21 C20 125(4) . .
C21 C20 H6 119.7 . .
C19 C20 C21 121(4) . .
C19 C20 H6 119.7 . .
C6 C5 C10 98(3) . .
C4 C5 C6 124(5) . .
C4 C5 C10 138(5) . .
C5 C6 H12 114.9 . .
C7 C6 C5 130(4) . .
C7 C6 H12 115.0 . .
C15 C14 H2 116.3 . .
C13 C14 H2 116.4 . .
C13 C14 C15 127(3) . .
C10 C9 H15 118.7 . .
C10 C9 C8 123(4) . .
C8 C9 H15 118.7 . .
C5 C10 H16 113.4 . .
C9 C10 C5 133(4) . .
C9 C10 H16 113.5 . .
C2 C3 H8 117.6 . .
C2 C3 C4 125(3) . .
C4 C3 H8 117.6 . .
C9 C8 C7 110(4) . .
C9 C8 C11 123(4) . .
C11 C8 C7 126(4) . .
O3 C15 C14 116(3) . .
O3 C15 C16 119(3) . .
C16 C15 C14 125(3) . .
C21 C16 C15 121(4) . .
C21 C16 C17 117(5) . .
C17 C16 C15 122(4) . .
C6 C7 C8 126(4) . .
C6 C7 H13 117.2 . .
C8 C7 H13 117.1 . .
O4 C13 C14 126(4) . .
O4 C13 C12 117(4) . .
C14 C13 C12 117(4) . .
H82A C22 H82B 109.5 . .
H82A C22 H82C 109.5 . .
H82B C22 H82C 109.5 . .
C19 C22 H82A 109.4 . .
C19 C22 H82B 109.5 . .
C19 C22 H82C 109.5 . .
C17 C18 H80 116.3 . .
C17 C18 C19 127(5) . .
C19 C18 H80 116.2 . .
C16 C17 H79 121.7 . .
C18 C17 C16 117(5) . .
C18 C17 H79 121.7 . .
C20 C19 C22 127(5) . .
C20 C19 C18 112(4) . .
C18 C19 C22 121(5) . .
F6 C12 F5 97(5) . .
F6 C12 C13 111(5) . .
F5 C12 C13 108(4) . .
F4 C12 F6 108(5) . .
F4 C12 F5 112(6) . .
F4 C12 C13 118(4) . .
C8 C11 H84A 109.5 . .
C8 C11 H84B 109.4 . .
C8 C11 H84C 109.5 . .
H84A C11 H84B 109.5 . .
H84A C11 H84C 109.5 . .
H84B C11 H84C 109.5 . .
O6 C26 C27 115(4) . .
O6 C26 C25 126(4) . .
C25 C26 C27 118(4) . .
C55 C56 H86 118.2 . .
C55 C56 C57 124(3) . .
C57 C56 H86 118.0 . .
C61 C64 H89A 109.6 . .
C61 C64 H89B 109.6 . .
C61 C64 H89C 109.2 . .
H89A C64 H89B 109.5 . .
H89A C64 H89C 109.5 . .
H89B C64 H89C 109.5 . .
O1 C4 C5 121(5) . .
O1 C4 C3 122(3) . .
C5 C4 C3 118(4) . .
C70 C69 C74 117(4) . .
C70 C69 C68 125(4) . .
C68 C69 C74 118(4) . .
C30 C32 H10A 109.5 . .
C30 C32 H10B 110.0 . .
C30 C32 H10C 109.4 . .
H10A C32 H10B 109.3 . .
H10A C32 H10C 109.3 . .
H10B C32 H10C 109.3 . .
C58 C57 O11 136(5) . .
C58 C57 C56 114(4) . .
O11 C57 C56 110(3) . .
C39 C38 C37 123(4) . .
C39 C38 N2 126(4) . .
N2 C38 C37 111(3) . .
N2 C42 H179 113.9 . .
N2 C42 C41 132(4) . .
C41 C42 H179 113.9 . .
C38 C39 H181 122.6 . .
C38 C39 C40 115(5) . .
C40 C39 H181 122.6 . .
C38 N2 Dy1 124(3) . .
C42 N2 Dy1 126(3) . .
C42 N2 C38 110(3) . .
C42 C41 H183 124.5 . .
C40 C41 C42 111(5) . .
C40 C41 H183 124.5 . .
C39 C40 H184 117.7 . .
C41 C40 C39 124(6) . .
C41 C40 H184 117.8 . .
C50 C53 H18A 109.4 . .
C50 C53 H18B 109.5 . .
C50 C53 H18C 109.5 . .
H18A C53 H18B 109.5 . .
H18A C53 H18C 109.5 . .
H18B C53 H18C 109.5 . .
C85 C84 H0AA 120.3 . .
C85 C84 C83 119(5) . .
C83 C84 H0AA 120.2 . .
C81 C82 H9 117.9 . .
C81 C82 C83 124(5) . .
C83 C82 H9 117.9 . .
C84 C83 C82 114(6) . .
C84 C83 H10 122.9 . .
C82 C83 H10 122.9 . .

loop_
_geom_bond_atom_site_label_1
_geom_bond_atom_site_label_2
_geom_bond_distance
_geom_bond_site_symmetry_2
C36 H25 0.9300 .
C36 C35 1.3900 .
C36 C37 1.3900 .
C35 H26 0.9300 .
C35 C34 1.3900 .
C34 H27 0.9300 .
C34 C33 1.3900 .
C33 H28 0.9300 .
C33 N1 1.3900 .
N1 C37 1.3900 .
N1 Dy1 2.477(18) .
C37 C38 1.46(5) .
C81 N3 1.40(5) .
C81 C80 1.46(6) .
C81 C82 1.36(6) .
C85 H62 0.9300 .
C85 N3 1.34(5) .
C85 C84 1.35(6) .
N3 Dy2 2.53(4) .
C79 H94 0.9300 .
C79 C78 1.44(7) .
C79 C80 1.51(7) .
C78 H69 0.9300 .
C78 C77 1.30(7) .
C77 H70 0.9300 .
C77 C76 1.39(6) .
C76 H71 0.9300 .
C76 N4 1.35(5) .
N4 C80 1.36(6) .
N4 Dy2 2.59(3) .
C31 H182 0.9300 .
C31 C99 1.48(7) .
C31 C30 1.52(9) .
C99 H99 0.9300 .
C99 C27 1.27(6) .
C27 C28 1.23(6) .
C27 C26 1.55(6) .
C28 H98 0.9300 .
C28 C29 1.40(2) .
C29 H180 0.9300 .
C29 C30 1.35(10) .
C30 C32 1.61(9) .
C49 H33 0.9300 .
C49 C48 1.34(6) .
C49 C50 1.38(6) .
C48 H34 0.9300 .
C48 C47 1.42(6) .
C47 C52 1.43(6) .
C47 C46 1.49(6) .
C52 H31 0.9300 .
C52 C51 1.44(7) .
C51 H30 0.9300 .
C51 C50 1.33(6) .
C50 C53 1.49(6) .
C59 H45 0.9300 .
C59 C60 1.41(6) .
C59 C58 1.57(6) .
C60 H46 0.9300 .
C60 C61 1.39(2) .
C61 C62 1.399(10) .
C61 C64 1.62(8) .
C62 H88 0.9300 .
C62 C63 1.400(10) .
C63 H50 0.9300 .
C63 C58 1.33(6) .
C58 C57 1.24(2) .
Dy2 O8 2.45(3) .
Dy2 O7 2.28(3) .
Dy2 O9 2.33(2) .
Dy2 O10 2.31(3) .
Dy2 O11 2.32(3) .
Dy2 O12 2.30(3) .
F15 C43 1.18(5) .
F14 C43 1.42(6) .
F13 C43 1.31(5) .
F17 C54 1.29(6) .
F16 C54 1.33(6) .
F11 C65 1.34(5) .
F10 C65 1.40(5) .
F12 C65 1.27(5) .
F18 C54 1.29(6) .
O8 C44 1.22(4) .
O7 C46 1.28(5) .
O9 C66 1.25(4) .
O10 C68 1.25(5) .
O11 C57 1.32(5) .
O12 C55 1.25(4) .
C44 C45 1.33(5) .
C44 C43 1.50(6) .
C45 H37 0.9300 .
C45 C46 1.44(5) .
C66 C65 1.54(6) .
C66 C67 1.41(5) .
C74 H52 0.9300 .
C74 C73 1.39(6) .
C74 C69 1.40(5) .
C70 H57 0.9300 .
C70 C71 1.40(6) .
C70 C69 1.38(5) .
C71 H56 0.9300 .
C71 C72 1.35(7) .
C72 C73 1.39(7) .
C72 C75 1.52(7) .
C73 H53 0.9300 .
C55 C54 1.64(6) .
C55 C56 1.41(5) .
C75 H55A 0.9600 .
C75 H55B 0.9600 .
C75 H55C 0.9600 .
C67 H59 0.9300 .
C67 C68 1.45(6) .
C68 C69 1.40(5) .
Dy1 O2 2.28(3) .
Dy1 O6 2.30(3) .
Dy1 O5 2.33(3) .
Dy1 O4 2.34(3) .
Dy1 O3 2.36(2) .
Dy1 O1 2.28(2) .
Dy1 N2 2.53(3) .
F3 C23 1.41(6) .
F2 C23 1.23(7) .
F6 C12 1.25(6) .
F5 C12 1.30(6) .
F4 C12 1.23(5) .
F1 C23 1.34(7) .
O2 C2 1.34(4) .
O6 C26 1.29(5) .
O5 C24 1.27(5) .
O4 C13 1.25(4) .
O3 C15 1.24(4) .
C25 H18 0.9300 .
C25 C24 1.36(5) .
C25 C26 1.46(6) .
C24 C23 1.57(6) .
C2 C1 1.58(6) .
C2 C3 1.25(4) .
O1 C4 1.22(4) .
F8 C1 1.22(6) .
F9 C1 1.37(6) .
F7 C1 1.21(6) .
C21 H5 0.9300 .
C21 C20 1.40(5) .
C21 C16 1.29(5) .
C20 H6 0.9300 .
C20 C19 1.37(6) .
C5 C6 1.51(6) .
C5 C10 1.54(6) .
C5 C4 1.24(2) .
C6 H12 0.9300 .
C6 C7 1.36(5) .
C14 H2 0.9300 .
C14 C15 1.51(5) .
C14 C13 1.31(5) .
C9 H15 0.9300 .
C9 C10 1.36(5) .
C9 C8 1.41(6) .
C10 H16 0.9300 .
C3 H8 0.9300 .
C3 C4 1.46(5) .
C8 C7 1.45(6) .
C8 C11 1.44(6) .
C15 C16 1.47(6) .
C16 C17 1.42(5) .
C7 H13 0.9300 .
C13 C12 1.49(6) .
C22 H82A 0.9600 .
C22 H82B 0.9600 .
C22 H82C 0.9600 .
C22 C19 1.41(6) .
C18 H80 0.9300 .
C18 C17 1.33(6) .
C18 C19 1.38(6) .
C17 H79 0.9300 .
C11 H84A 0.9600 .
C11 H84B 0.9600 .
C11 H84C 0.9600 .
C56 H86 0.9300 .
C56 C57 1.57(6) .
C64 H89A 0.9600 .
C64 H89B 0.9600 .
C64 H89C 0.9600 .
C32 H10A 0.9618 .
C32 H10B 0.9619 .
C32 H10C 0.9618 .
C38 C39 1.34(6) .
C38 N2 1.41(5) .
C42 H179 0.9300 .
C42 N2 1.26(5) .
C42 C41 1.39(6) .
C39 H181 0.9300 .
C39 C40 1.37(7) .
C41 H183 0.9300 .
C41 C40 1.36(7) .
C40 H184 0.9300 .
C53 H18A 0.9600 .
C53 H18B 0.9600 .
C53 H18C 0.9600 .
C84 H0AA 0.9300 .
C84 C83 1.37(7) .
C82 H9 0.9300 .
C82 C83 1.40(7) .
C83 H10 0.9300 .

loop_
_geom_torsion_atom_site_label_1
_geom_torsion_atom_site_label_2
_geom_torsion_atom_site_label_3
_geom_torsion_atom_site_label_4
_geom_torsion
_geom_torsion_site_symmetry_1
_geom_torsion_site_symmetry_2
_geom_torsion_site_symmetry_3
_geom_torsion_site_symmetry_4
C36 C35 C34 C33 0.0 . . . .
C36 C37 C38 C39 2(5) . . . .
C36 C37 C38 N2 -178(2) . . . .
C35 C36 C37 N1 0.0 . . . .
C35 C36 C37 C38 -176(3) . . . .
C35 C34 C33 N1 0.0 . . . .
C34 C33 N1 C37 0.0 . . . .
C34 C33 N1 Dy1 -178.4(15) . . . .
C33 N1 C37 C36 0.0 . . . .
C33 N1 C37 C38 176(3) . . . .
N1 C37 C38 C39 -174(3) . . . .
N1 C37 C38 N2 6(4) . . . .
C37 C36 C35 C34 0.0 . . . .
C37 C38 C39 C40 -176(4) . . . .
C37 C38 N2 Dy1 -3(4) . . . .
C37 C38 N2 C42 174(3) . . . .
C81 C82 C83 C84 -6(8) . . . .
C85 C84 C83 C82 4(8) . . . .
N3 C81 C80 C79 -173(4) . . . .
N3 C81 C80 N4 0(7) . . . .
N3 C81 C82 C83 8(8) . . . .
N3 C85 C84 C83 -6(8) . . . .
C79 C78 C77 C76 12(9) . . . .
C78 C79 C80 C81 -173(5) . . . .
C78 C79 C80 N4 14(7) . . . .
C78 C77 C76 N4 3(8) . . . .
C77 C76 N4 C80 -8(7) . . . .
C77 C76 N4 Dy2 -167(4) . . . .
C76 N4 C80 C81 -175(4) . . . .
C76 N4 C80 C79 -2(7) . . . .
C80 C81 N3 C85 -176(4) . . . .
C80 C81 N3 Dy2 15(5) . . . .
C80 C81 C82 C83 174(5) . . . .
C80 C79 C78 C77 -20(8) . . . .
C31 C99 C27 C28 -11(8) . . . .
C31 C99 C27 C26 -175(5) . . . .
C99 C31 C30 C29 12(11) . . . .
C99 C31 C30 C32 -176(6) . . . .
C99 C27 C28 C29 21(9) . . . .
C99 C27 C26 O6 -162(5) . . . .
C99 C27 C26 C25 20(7) . . . .
C27 C28 C29 C30 -12(12) . . . .
C28 C27 C26 O6 33(6) . . . .
C28 C27 C26 C25 -145(5) . . . .
C28 C29 C30 C31 -5(13) . . . .
C28 C29 C30 C32 -177(6) . . . .
C30 C31 C99 C27 -5(8) . . . .
C49 C48 C47 C52 -4(7) . . . .
C49 C48 C47 C46 -172(4) . . . .
C48 C49 C50 C51 12(7) . . . .
C48 C49 C50 C53 -178(4) . . . .
C48 C47 C52 C51 4(7) . . . .
C48 C47 C46 O7 160(4) . . . .
C48 C47 C46 C45 -27(6) . . . .
C47 C52 C51 C50 5(8) . . . .
C52 C47 C46 O7 -7(6) . . . .
C52 C47 C46 C45 165(4) . . . .
C52 C51 C50 C49 -13(7) . . . .
C52 C51 C50 C53 178(5) . . . .
C50 C49 C48 C47 -4(7) . . . .
C59 C60 C61 C62 -4(9) . . . .
C59 C60 C61 C64 179(5) . . . .
C59 C58 C57 O11 -18(8) . . . .
C59 C58 C57 C56 166(3) . . . .
C60 C59 C58 C63 3(6) . . . .
C60 C59 C58 C57 179(5) . . . .
C60 C61 C62 C63 4(10) . . . .
C61 C62 C63 C58 1(10) . . . .
C62 C63 C58 C59 -4(8) . . . .
C62 C63 C58 C57 -178(7) . . . .
C63 C58 C57 O11 156(6) . . . .
C63 C58 C57 C56 -20(9) . . . .
C58 C59 C60 C61 1(7) . . . .
Dy2 N4 C80 C81 -14(6) . . . .
Dy2 N4 C80 C79 159(4) . . . .
Dy2 O8 C44 C45 -1(7) . . . .
Dy2 O8 C44 C43 172(3) . . . .
Dy2 O7 C46 C47 -170(3) . . . .
Dy2 O7 C46 C45 17(7) . . . .
Dy2 O9 C66 C65 -166(3) . . . .
Dy2 O9 C66 C67 20(6) . . . .
Dy2 O10 C68 C67 -16(7) . . . .
Dy2 O10 C68 C69 179(3) . . . .
Dy2 O11 C57 C58 155(5) . . . .
Dy2 O11 C57 C56 -29(7) . . . .
Dy2 O12 C55 C54 -159(3) . . . .
Dy2 O12 C55 C56 25(6) . . . .
O8 C44 C45 C46 -13(7) . . . .
O8 C44 C43 F15 57(6) . . . .
O8 C44 C43 F14 -56(5) . . . .
O8 C44 C43 F13 -168(4) . . . .
O9 C66 C65 F11 167(4) . . . .
O9 C66 C65 F10 53(5) . . . .
O9 C66 C65 F12 -64(5) . . . .
O9 C66 C67 C68 -9(7) . . . .
O10 C68 C69 C74 -1(6) . . . .
O10 C68 C69 C70 -176(4) . . . .
O12 C55 C54 F17 -174(4) . . . .
O12 C55 C54 F16 -55(6) . . . .
O12 C55 C54 F18 57(6) . . . .
O12 C55 C56 C57 -7(7) . . . .
C44 C45 C46 C47 -166(4) . . . .
C44 C45 C46 O7 6(6) . . . .
C45 C44 C43 F15 -130(5) . . . .
C45 C44 C43 F14 117(4) . . . .
C45 C44 C43 F13 5(6) . . . .
C46 C47 C52 C51 172(4) . . . .
C43 C44 C45 C46 175(4) . . . .
C66 C67 C68 O10 6(7) . . . .
C66 C67 C68 C69 171(4) . . . .
C70 C71 C72 C73 -4(8) . . . .
C70 C71 C72 C75 -177(4) . . . .
C71 C70 C69 C74 1(6) . . . .
C71 C70 C69 C68 177(4) . . . .
C71 C72 C73 C74 1(7) . . . .
C73 C74 C69 C70 -5(6) . . . .
C73 C74 C69 C68 180(4) . . . .
C55 C56 C57 C58 -177(4) . . . .
C55 C56 C57 O11 6(6) . . . .
C75 C72 C73 C74 175(4) . . . .
C65 C66 C67 C68 177(4) . . . .
C54 C55 C56 C57 176(4) . . . .
C67 C66 C65 F11 -18(6) . . . .
C67 C66 C65 F10 -132(4) . . . .
C67 C66 C65 F12 111(5) . . . .
C67 C68 C69 C74 -166(4) . . . .
C67 C68 C69 C70 19(6) . . . .
Dy1 N1 C37 C36 178.3(16) . . . .
Dy1 N1 C37 C38 -6(3) . . . .
Dy1 O2 C2 C1 -160(3) . . . .
Dy1 O2 C2 C3 8(6) . . . .
Dy1 O6 C26 C27 174(2) . . . .
Dy1 O6 C26 C25 -8(7) . . . .
Dy1 O5 C24 C25 -3(7) . . . .
Dy1 O5 C24 C23 -178(3) . . . .
Dy1 O4 C13 C14 25(6) . . . .
Dy1 O4 C13 C12 -156(3) . . . .
Dy1 O3 C15 C14 -23(5) . . . .
Dy1 O3 C15 C16 153(3) . . . .
Dy1 O1 C4 C5 168(4) . . . .
Dy1 O1 C4 C3 -10(6) . . . .
O2 C2 C1 F8 34(6) . . . .
O2 C2 C1 F9 -61(5) . . . .
O2 C2 C1 F7 -162(5) . . . .
O2 C2 C3 C4 1(6) . . . .
O5 C24 C23 F3 -174(5) . . . .
O5 C24 C23 F2 57(8) . . . .
O5 C24 C23 F1 -54(7) . . . .
O4 C13 C12 F6 54(6) . . . .
O4 C13 C12 F5 -52(6) . . . .
O4 C13 C12 F4 -180(5) . . . .
O3 C15 C16 C21 -22(6) . . . .
O3 C15 C16 C17 162(4) . . . .
C25 C24 C23 F3 10(8) . . . .
C25 C24 C23 F2 -119(6) . . . .
C25 C24 C23 F1 130(5) . . . .
C24 C25 C26 C27 -177(4) . . . .
C24 C25 C26 O6 6(7) . . . .
C2 C3 C4 O1 -1(6) . . . .
C2 C3 C4 C5 -179(5) . . . .
C1 C2 C3 C4 170(4) . . . .
C21 C20 C19 C22 178(4) . . . .
C21 C20 C19 C18 4(6) . . . .
C21 C16 C17 C18 -6(6) . . . .
C20 C21 C16 C15 -177(4) . . . .
C20 C21 C16 C17 -1(6) . . . .
C5 C6 C7 C8 -3(8) . . . .
C6 C5 C10 C9 2(7) . . . .
C6 C5 C4 O1 -8(8) . . . .
C6 C5 C4 C3 170(4) . . . .
C14 C15 C16 C21 153(4) . . . .
C14 C15 C16 C17 -23(6) . . . .
C14 C13 C12 F6 -127(5) . . . .
C14 C13 C12 F5 127(5) . . . .
C14 C13 C12 F4 -1(8) . . . .
C9 C8 C7 C6 3(6) . . . .
C10 C5 C6 C7 0(7) . . . .
C10 C5 C4 O1 178(5) . . . .
C10 C5 C4 C3 -4(10) . . . .
C10 C9 C8 C7 -1(6) . . . .
C10 C9 C8 C11 -171(4) . . . .
C3 C2 C1 F8 -136(5) . . . .
C3 C2 C1 F9 129(4) . . . .
C3 C2 C1 F7 28(7) . . . .
C8 C9 C10 C5 -2(8) . . . .
C15 C14 C13 O4 5(6) . . . .
C15 C14 C13 C12 -173(4) . . . .
C15 C16 C17 C18 170(4) . . . .
C16 C21 C20 C19 2(6) . . . .
C13 C14 C15 O3 -7(6) . . . .
C13 C14 C15 C16 177(4) . . . .
C17 C18 C19 C20 -13(7) . . . .
C17 C18 C19 C22 174(5) . . . .
C19 C18 C17 C16 14(8) . . . .
C11 C8 C7 C6 173(5) . . . .
C26 C27 C28 C29 -175(6) . . . .
C26 C25 C24 O5 0(7) . . . .
C26 C25 C24 C23 174(4) . . . .
C56 C55 C54 F17 3(6) . . . .
C56 C55 C54 F16 122(5) . . . .
C56 C55 C54 F18 -126(4) . . . .
C64 C61 C62 C63 -179(5) . . . .
C4 C5 C6 C7 -175(5) . . . .
C4 C5 C10 C9 177(6) . . . .
C69 C74 C73 C72 4(7) . . . .
C69 C70 C71 C72 3(7) . . . .
C38 C39 C40 C41 -4(8) . . . .
C42 C41 C40 C39 6(8) . . . .
C39 C38 N2 Dy1 176(4) . . . .
C39 C38 N2 C42 -6(6) . . . .
N2 C38 C39 C40 4(7) . . . .
N2 C42 C41 C40 -10(8) . . . .
C41 C42 N2 Dy1 -173(4) . . . .
C41 C42 N2 C38 9(7) . . . .
C84 C85 N3 C81 8(7) . . . .
C84 C85 N3 Dy2 177(4) . . . .
C82 C81 N3 C85 -9(6) . . . .
C82 C81 N3 Dy2 -178(3) . . . .
C82 C81 C80 C79 21(8) . . . .
C82 C81 C80 N4 -166(4) . . . .
